data_4515111
loop_
_publ_author_name
'Rajak, Sanil'
'Mohan, Midhun'
'A Tremblay, Alexandre'
'Maris, Thierry'
'Leal do Santos, Silvano'
'Venancio, Everaldo Carlos'
'Ferreira Santos, Sydney'
'Duong, Adam'

_publ_section_title
;
 Programmed Molecular Construction: Driving the Self-Assembly by
 Coordination and Hydrogen Bonds Using
 6-(Pyridin-2-yl)-1,3,5-triazine-2,4-diamine with
 M(NO<sub>3</sub>)<sub>2</sub> Salts.
;
_journal_issue 2
_journal_name_full 'ACS omega'
_journal_page_first 2708
_journal_page_last 2718
_journal_paper_doi 10.1021/acsomega.8b03517
_journal_volume 4
_journal_year 2019
_chemical_formula_moiety 'C16 H16 N14 O6 Zn'
_chemical_formula_sum 'C16 H16 N14 O6 Zn'
_chemical_formula_weight 565.80
_space_group_crystal_system monoclinic
_space_group_IT_number 15
_space_group_name_Hall '-C 2yc'
_space_group_name_H-M_alt 'C 1 2/c 1'
_symmetry_space_group_name_Hall '-C 2yc'
_symmetry_space_group_name_H-M 'C 1 2/c 1'
_atom_sites_solution_hydrogens difmap
_atom_sites_solution_primary direct
_audit_creation_date 2016-07-28
_audit_creation_method
;
Olex2 1.2
(compiled 2016.02.19 svn.r3266 for OlexSys, GUI svn.r5155)
;
_cell_angle_alpha 90
_cell_angle_beta 94.019(1)
_cell_angle_gamma 90
_cell_formula_units_Z 4
_cell_length_a 9.0912(1)
_cell_length_b 11.4484(2)
_cell_length_c 19.9334(3)
_cell_measurement_reflns_used 9957
_cell_measurement_temperature 100
_cell_measurement_theta_max 71.935
_cell_measurement_theta_min 4.447
_cell_volume 2069.56(5)
_computing_cell_refinement
;
SAINT (2013) V8.37A; Integration Software for Single Crystal Data.
Bruker AXS Inc., Madison, WI 53719-1173.
;
_computing_data_collection
;
APEX 2 (2013) Bruker AXS Inc., Madison, WI 53719-1173.
;
_computing_data_reduction
;
SAINT (2013) V8.37A; Integration Software for Single Crystal Data.
Bruker AXS Inc., Madison, WI 53719-1173.
;
_computing_molecular_graphics 'Olex2 (Dolomanov et al., 2009)'
_computing_publication_material 'Olex2 (Dolomanov et al., 2009)'
_computing_structure_refinement 'XL (Sheldrick, 2008)'
_computing_structure_solution 'XT (Sheldrick, 2015)'
_diffrn_ambient_temperature 100
_diffrn_detector 'CCD area detector'
_diffrn_detector_area_resol_mean 8.3
_diffrn_detector_type 'Bruker APEX2 CCD'
_diffrn_measured_fraction_theta_full 1.000
_diffrn_measured_fraction_theta_max 0.999
_diffrn_measurement_device 'three-circle diffractometer'
_diffrn_measurement_device_type 'Bruker Smart APEX'
_diffrn_measurement_method '\w scans'
_diffrn_radiation_collimation 'Focusing mirrors'
_diffrn_radiation_monochromator 'Quazar MX Mirror Optics'
_diffrn_radiation_probe x-ray
_diffrn_radiation_type CuK\a
_diffrn_radiation_wavelength 1.54178
_diffrn_reflns_av_R_equivalents 0.0229
_diffrn_reflns_av_unetI/netI 0.0105
_diffrn_reflns_Laue_measured_fraction_full 1.000
_diffrn_reflns_Laue_measured_fraction_max 0.999
_diffrn_reflns_limit_h_max 11
_diffrn_reflns_limit_h_min -11
_diffrn_reflns_limit_k_max 14
_diffrn_reflns_limit_k_min -13
_diffrn_reflns_limit_l_max 24
_diffrn_reflns_limit_l_min -24
_diffrn_reflns_number 20812
_diffrn_reflns_point_group_measured_fraction_full 1.000
_diffrn_reflns_point_group_measured_fraction_max 0.999
_diffrn_reflns_theta_full 67.679
_diffrn_reflns_theta_max 71.943
_diffrn_reflns_theta_min 4.447
_diffrn_source 'Microfocus Source'
_diffrn_source_target Cu
_diffrn_source_type 'Incoatec I\mS High Brilliance Microsource'
_exptl_absorpt_coefficient_mu 2.316
_exptl_absorpt_correction_T_max 0.5229
_exptl_absorpt_correction_T_min 0.4431
_exptl_absorpt_correction_type multi-scan
_exptl_absorpt_process_details
;
SADABS-2014/5 (Bruker,2014/5) was used for absorption correction.
wR2(int) was 0.1300 before and 0.0346 after correction.
The Ratio of minimum to maximum transmission is 0.8474.
The \l/2 correction factor is 0.00150.
;
_exptl_crystal_colour 'clear light colourless'
_exptl_crystal_colour_lustre clear
_exptl_crystal_colour_modifier light
_exptl_crystal_colour_primary colourless
_exptl_crystal_density_diffrn 1.816
_exptl_crystal_description Block
_exptl_crystal_F_000 1152
_exptl_crystal_size_max 0.11
_exptl_crystal_size_mid 0.05
_exptl_crystal_size_min 0.05
_refine_diff_density_max 0.389
_refine_diff_density_min -0.284
_refine_diff_density_rms 0.064
_refine_ls_extinction_method none
_refine_ls_goodness_of_fit_ref 1.067
_refine_ls_hydrogen_treatment refall
_refine_ls_matrix_type full
_refine_ls_number_parameters 200
_refine_ls_number_reflns 2028
_refine_ls_number_restraints 0
_refine_ls_restrained_S_all 1.067
_refine_ls_R_factor_all 0.0258
_refine_ls_R_factor_gt 0.0251
_refine_ls_shift/su_max 0.001
_refine_ls_shift/su_mean 0.000
_refine_ls_structure_factor_coef Fsqd
_refine_ls_weighting_details 'w=1/[\s^2^(Fo^2^)+(0.0408P)^2^+2.9669P] where P=(Fo^2^+2Fc^2^)/3'
_refine_ls_weighting_scheme calc
_refine_ls_wR_factor_gt 0.0690
_refine_ls_wR_factor_ref 0.0695
_reflns_Friedel_coverage 0.000
_reflns_number_gt 1966
_reflns_number_total 2028
_reflns_threshold_expression 'I > 2\s(I)'
_cod_data_source_file ao8b03517_si_005.cif
_cod_data_source_block ada102
_cod_depositor_comments
;
The following automatic conversions were performed:

'_diffrn_radiation_probe' value 'X-ray' changed to 'x-ray' according
to
/home/data/users/saulius/crontab/automatic-downloads/current/ACS/lib/dictionaries/cif_core.dic
dictionary named 'cif_core.dic' version 2.4.2 from 2011-04-26.

Automatic conversion script
Id: cif_fix_values 4973 2017-02-22 13:04:09Z antanas 
;
_cod_database_code 4515111
_shelx_space_group_comment
;
The symmetry employed for this shelxl refinement is uniquely defined
by the following loop, which should always be used as a source of
symmetry information in preference to the above space-group names.
They are only intended as comments.
;
_shelx_estimated_absorpt_t_max 0.893
_shelx_estimated_absorpt_t_min 0.785
_olex2_refinement_description
;
;
_shelx_shelxl_version_number 2014/7
_olex2_date_sample_data_collection 2016-07-27
_olex2_date_sample_submission 2016-07-15
_olex2_exptl_crystal_mounting_method 'mounted on a cryoloop'
_olex2_submission_original_sample_id 'RM-57 '
_olex2_submission_special_instructions 'No special instructions were received'

loop_
_space_group_symop_operation_xyz
'x, y, z'
'-x, y, -z+1/2'
'x+1/2, y+1/2, z'
'-x+1/2, y+1/2, -z+1/2'
'-x, -y, -z'
'x, -y, z-1/2'
'-x+1/2, -y+1/2, -z'
'x+1/2, -y+1/2, z-1/2'

loop_
_atom_site_label
_atom_site_type_symbol
_atom_site_fract_x
_atom_site_fract_y
_atom_site_fract_z
_atom_site_U_iso_or_equiv
_atom_site_adp_type
_atom_site_occupancy
_atom_site_site_symmetry_order
_atom_site_calc_flag
_atom_site_refinement_flags_posn
_atom_site_refinement_flags_adp
_atom_site_refinement_flags_occupancy
Zn1 Zn 0.5000 0.47320(2) 0.7500 0.01269(11) Uani 1 2 d S T P
O1 O 0.36996(12) 0.32472(9) 0.78044(5) 0.0162(2) Uani 1 1 d . . .
O2 O 0.16521(12) 0.30156(12) 0.82855(6) 0.0246(3) Uani 1 1 d . . .
O3 O 0.37119(13) 0.31566(12) 0.88961(6) 0.0247(3) Uani 1 1 d . . .
N1 N 0.63145(14) 0.57285(11) 0.68876(6) 0.0144(3) Uani 1 1 d . . .
N2 N 0.35583(14) 0.49295(12) 0.65628(6) 0.0140(3) Uani 1 1 d . . .
N3 N 0.35958(15) 0.59434(12) 0.55169(6) 0.0164(3) Uani 1 1 d . . .
N4 N 0.14290(15) 0.48956(12) 0.57769(7) 0.0158(3) Uani 1 1 d . . .
N5 N 0.14269(15) 0.39322(12) 0.67819(7) 0.0172(3) Uani 1 1 d . . .
N6 N 0.14911(16) 0.60161(13) 0.48206(7) 0.0187(3) Uani 1 1 d . . .
N7 N 0.30151(14) 0.31475(11) 0.83446(7) 0.0156(3) Uani 1 1 d . . .
C1 C 0.77277(17) 0.60177(14) 0.70439(8) 0.0174(3) Uani 1 1 d . . .
C2 C 0.86296(18) 0.64821(14) 0.65797(9) 0.0195(3) Uani 1 1 d . . .
C3 C 0.80540(18) 0.66681(15) 0.59276(8) 0.0206(3) Uani 1 1 d . . .
C4 C 0.65845(18) 0.63957(15) 0.57618(8) 0.0191(3) Uani 1 1 d . . .
C5 C 0.57574(17) 0.59235(13) 0.62539(8) 0.0150(3) Uani 1 1 d . . .
C6 C 0.41931(17) 0.55770(13) 0.60973(7) 0.0145(3) Uani 1 1 d . . .
C7 C 0.21690(17) 0.56086(14) 0.53821(8) 0.0157(3) Uani 1 1 d . . .
C8 C 0.21488(17) 0.45884(13) 0.63627(8) 0.0144(3) Uani 1 1 d . . .
H1 H 0.809(2) 0.5895(17) 0.7496(10) 0.014(4) Uiso 1 1 d . . .
H3 H 0.868(2) 0.6977(18) 0.5607(10) 0.020(5) Uiso 1 1 d . . .
H6A H 0.199(2) 0.6417(19) 0.4566(11) 0.021(5) Uiso 1 1 d . . .
H2 H 0.963(2) 0.6682(18) 0.6722(10) 0.021(5) Uiso 1 1 d . . .
H4 H 0.613(2) 0.6492(18) 0.5345(11) 0.021(5) Uiso 1 1 d . . .
H6B H 0.063(3) 0.5797(19) 0.4683(10) 0.022(5) Uiso 1 1 d . . .
H5A H 0.188(2) 0.3634(19) 0.7136(10) 0.019(5) Uiso 1 1 d . . .
H5B H 0.056(2) 0.3720(18) 0.6677(10) 0.020(5) Uiso 1 1 d . . .

loop_
_atom_site_aniso_label
_atom_site_aniso_U_11
_atom_site_aniso_U_22
_atom_site_aniso_U_33
_atom_site_aniso_U_23
_atom_site_aniso_U_13
_atom_site_aniso_U_12
Zn1 0.01098(16) 0.01557(17) 0.01153(16) 0.000 0.00081(10) 0.000
O1 0.0172(5) 0.0180(5) 0.0140(5) 0.0003(4) 0.0053(4) -0.0014(4)
O2 0.0134(5) 0.0336(7) 0.0273(6) 0.0023(5) 0.0041(5) 0.0008(5)
O3 0.0221(6) 0.0376(7) 0.0140(5) -0.0001(5) -0.0002(4) 0.0068(5)
N1 0.0140(6) 0.0146(6) 0.0146(6) 0.0000(5) 0.0003(5) -0.0013(5)
N2 0.0131(6) 0.0162(6) 0.0128(6) -0.0001(5) 0.0005(5) -0.0007(5)
N3 0.0161(6) 0.0201(7) 0.0129(6) 0.0006(5) 0.0002(5) -0.0024(5)
N4 0.0141(6) 0.0189(6) 0.0141(6) 0.0005(5) -0.0010(5) -0.0014(5)
N5 0.0121(6) 0.0234(7) 0.0159(6) 0.0043(5) -0.0017(5) -0.0032(5)
N6 0.0159(7) 0.0258(7) 0.0140(6) 0.0038(6) -0.0017(5) -0.0048(6)
N7 0.0152(6) 0.0147(6) 0.0172(6) 0.0012(5) 0.0035(5) 0.0028(5)
C1 0.0159(7) 0.0173(7) 0.0184(8) -0.0001(6) -0.0021(6) -0.0021(6)
C2 0.0141(7) 0.0188(8) 0.0253(8) -0.0004(6) 0.0005(6) -0.0036(6)
C3 0.0187(8) 0.0222(8) 0.0216(8) 0.0013(7) 0.0054(6) -0.0042(6)
C4 0.0200(8) 0.0213(8) 0.0157(7) 0.0011(6) 0.0003(6) -0.0029(6)
C5 0.0144(7) 0.0148(7) 0.0156(7) -0.0016(6) 0.0007(6) -0.0006(6)
C6 0.0151(7) 0.0150(7) 0.0135(7) -0.0019(6) 0.0009(6) 0.0001(6)
C7 0.0164(7) 0.0165(7) 0.0141(7) -0.0022(6) 0.0013(6) 0.0004(6)
C8 0.0134(7) 0.0152(7) 0.0147(7) -0.0018(6) 0.0010(6) 0.0011(6)

loop_
_atom_type_symbol
_atom_type_description
_atom_type_scat_dispersion_real
_atom_type_scat_dispersion_imag
_atom_type_scat_source
C C 0.0181 0.0091 'International Tables Vol C Tables 4.2.6.8 and 6.1.1.4'
H H 0.0000 0.0000 'International Tables Vol C Tables 4.2.6.8 and 6.1.1.4'
N N 0.0311 0.0180 'International Tables Vol C Tables 4.2.6.8 and 6.1.1.4'
O O 0.0492 0.0322 'International Tables Vol C Tables 4.2.6.8 and 6.1.1.4'
Zn Zn -1.5491 0.6778 'International Tables Vol C Tables 4.2.6.8 and 6.1.1.4'

loop_
_geom_angle_atom_site_label_1
_geom_angle_atom_site_label_2
_geom_angle_atom_site_label_3
_geom_angle
_geom_angle_site_symmetry_1
_geom_angle_site_symmetry_3
O1 Zn1 O1 77.58(6) . 2_656
O1 Zn1 N2 90.80(4) 2_656 2_656
O1 Zn1 N2 90.80(5) . .
O1 Zn1 N2 98.34(4) . 2_656
O1 Zn1 N2 98.34(4) 2_656 .
N1 Zn1 O1 157.72(5) 2_656 2_656
N1 Zn1 O1 85.42(4) . 2_656
N1 Zn1 O1 85.42(5) 2_656 .
N1 Zn1 O1 157.72(5) . .
N1 Zn1 N1 114.31(7) . 2_656
N1 Zn1 N2 77.41(5) 2_656 2_656
N1 Zn1 N2 96.16(5) 2_656 .
N1 Zn1 N2 77.41(5) . .
N1 Zn1 N2 96.16(5) . 2_656
N2 Zn1 N2 168.29(7) . 2_656
N7 O1 Zn1 127.28(9) . .
C1 N1 Zn1 124.94(11) . .
C1 N1 C5 117.90(13) . .
C5 N1 Zn1 116.28(10) . .
C6 N2 Zn1 112.30(10) . .
C6 N2 C8 113.12(13) . .
C8 N2 Zn1 134.50(11) . .
C6 N3 C7 114.45(13) . .
C8 N4 C7 115.69(13) . .
C8 N5 H5A 120.7(14) . .
C8 N5 H5B 120.3(14) . .
H5A N5 H5B 118.4(19) . .
C7 N6 H6A 117.6(14) . .
C7 N6 H6B 122.2(14) . .
H6A N6 H6B 119(2) . .
O2 N7 O1 117.91(13) . .
O3 N7 O1 119.91(13) . .
O3 N7 O2 122.16(13) . .
N1 C1 C2 122.79(15) . .
N1 C1 H1 116.7(12) . .
C2 C1 H1 120.5(12) . .
C1 C2 H2 119.1(12) . .
C3 C2 C1 118.97(15) . .
C3 C2 H2 121.9(12) . .
C2 C3 C4 118.89(15) . .
C2 C3 H3 118.9(12) . .
C4 C3 H3 122.2(12) . .
C3 C4 H4 124.0(13) . .
C5 C4 C3 118.64(15) . .
C5 C4 H4 117.4(13) . .
N1 C5 C4 122.78(14) . .
N1 C5 C6 116.34(13) . .
C4 C5 C6 120.87(14) . .
N2 C6 C5 116.81(13) . .
N3 C6 N2 127.72(14) . .
N3 C6 C5 115.47(14) . .
N4 C7 N3 124.31(14) . .
N6 C7 N3 116.63(14) . .
N6 C7 N4 119.06(14) . .
N4 C8 N2 124.46(14) . .
N5 C8 N2 118.04(14) . .
N5 C8 N4 117.49(14) . .

loop_
_geom_bond_atom_site_label_1
_geom_bond_atom_site_label_2
_geom_bond_distance
_geom_bond_site_symmetry_2
Zn1 O1 2.1808(11) .
Zn1 O1 2.1808(11) 2_656
Zn1 N1 2.1034(13) .
Zn1 N1 2.1034(13) 2_656
Zn1 N2 2.2173(13) 2_656
Zn1 N2 2.2172(13) .
O1 N7 1.2860(17) .
O2 N7 1.2456(18) .
O3 N7 1.2298(18) .
N1 C1 1.342(2) .
N1 C5 1.346(2) .
N2 C6 1.348(2) .
N2 C8 1.372(2) .
N3 C6 1.312(2) .
N3 C7 1.361(2) .
N4 C7 1.346(2) .
N4 C8 1.345(2) .
N5 C8 1.330(2) .
N5 H5A 0.86(2) .
N5 H5B 0.84(2) .
N6 C7 1.324(2) .
N6 H6A 0.84(2) .
N6 H6B 0.85(2) .
C1 C2 1.385(2) .
C1 H1 0.95(2) .
C2 C3 1.383(2) .
C2 H2 0.96(2) .
C3 C4 1.389(2) .
C3 H3 0.95(2) .
C4 C5 1.387(2) .
C4 H4 0.91(2) .
C5 C6 1.488(2) .

loop_
_geom_hbond_atom_site_label_D
_geom_hbond_atom_site_label_H
_geom_hbond_atom_site_label_A
_geom_hbond_distance_DH
_geom_hbond_distance_HA
_geom_hbond_distance_DA
_geom_hbond_angle_DHA
_geom_hbond_site_symmetry_A
N6 H6A O3 0.84(2) 2.18(2) 2.9817(19) 159(2) 6_565
C2 H2 O1 0.96(2) 2.49(2) 3.3270(19) 145.3(16) 4_656
N6 H6B N4 0.85(2) 2.17(2) 3.019(2) 172(2) 5_566
N5 H5A O1 0.86(2) 2.10(2) 2.9066(18) 156.0(19) .
N5 H5A O2 0.86(2) 2.42(2) 3.1687(18) 145.4(18) .
N5 H5A N7 0.86(2) 2.61(2) 3.4591(19) 166.9(18) .
N5 H5B O2 0.84(2) 2.17(2) 2.9837(18) 163.1(19) 2_556

loop_
_geom_torsion_atom_site_label_1
_geom_torsion_atom_site_label_2
_geom_torsion_atom_site_label_3
_geom_torsion_atom_site_label_4
_geom_torsion
Zn1 O1 N7 O2 118.89(13)
Zn1 O1 N7 O3 -62.80(17)
Zn1 N1 C1 C2 167.57(12)
Zn1 N1 C5 C4 -169.19(12)
Zn1 N1 C5 C6 9.39(17)
Zn1 N2 C6 N3 -173.51(13)
Zn1 N2 C6 C5 6.50(17)
Zn1 N2 C8 N4 173.84(11)
Zn1 N2 C8 N5 -4.4(2)
N1 C1 C2 C3 0.6(3)
N1 C5 C6 N2 -10.7(2)
N1 C5 C6 N3 169.26(13)
C1 N1 C5 C4 0.6(2)
C1 N1 C5 C6 179.21(13)
C1 C2 C3 C4 0.8(3)
C2 C3 C4 C5 -1.4(2)
C3 C4 C5 N1 0.7(2)
C3 C4 C5 C6 -177.84(15)
C4 C5 C6 N2 167.86(15)
C4 C5 C6 N3 -12.1(2)
C5 N1 C1 C2 -1.3(2)
C6 N2 C8 N4 -2.5(2)
C6 N2 C8 N5 179.18(14)
C6 N3 C7 N4 -4.4(2)
C6 N3 C7 N6 176.05(14)
C7 N3 C6 N2 -0.5(2)
C7 N3 C6 C5 179.51(13)
C7 N4 C8 N2 -1.6(2)
C7 N4 C8 N5 176.70(14)
C8 N2 C6 N3 3.7(2)
C8 N2 C6 C5 -176.28(13)
C8 N4 C7 N3 5.3(2)
C8 N4 C7 N6 -175.13(14)
